data_7207095
loop_
_publ_author_name
'Jin, Rui-Fang'
'Yang, Shi-Yao'
'Li, Hui-Min'
'Long, La-Sheng'
'Huang, Rong-Bin'
'Zheng, Lan-Sun'

_publ_section_title
;
 Effect of ionic radius on the assemblies of first row transition
 metal--5-tert-butylisophthalates--(2,2&#x2032;-bipyridine or
 phenanthroline) coordination compounds
;
_journal_issue 4
_journal_name_full CrystEngComm
_journal_page_first 1301
_journal_paper_doi 10.1039/c1ce05959a
_journal_volume 14
_journal_year 2012
_chemical_formula_moiety 'C88 H88 N8 O20 Zn4'
_chemical_formula_sum 'C88 H88 N8 O20 Zn4'
_chemical_formula_weight 1839.14
_chemical_name_systematic
;
?
;
_space_group_IT_number 2
_symmetry_cell_setting triclinic
_symmetry_space_group_name_Hall '-P 1'
_symmetry_space_group_name_H-M 'P -1'
_atom_sites_solution_hydrogens geom
_atom_sites_solution_primary direct
_atom_sites_solution_secondary difmap
_audit_creation_method SHELXL-97
_cell_angle_alpha 98.535(1)
_cell_angle_beta 97.856(1)
_cell_angle_gamma 107.013(1)
_cell_formula_units_Z 1
_cell_length_a 9.3469(5)
_cell_length_b 13.1507(7)
_cell_length_c 18.4605(9)
_cell_measurement_reflns_used 4636
_cell_measurement_temperature 294(2)
_cell_measurement_theta_max 27.7526
_cell_measurement_theta_min 2.1838
_cell_volume 2106.52(19)
_computing_cell_refinement 'SAINT (Bruker, 2002)'
_computing_data_collection 'SMART (Bruker, 2002)'
_computing_data_reduction 'SAINT (Bruker, 2001)'
_computing_molecular_graphics 'ORTEP-II (Johnson, 1976)'
_computing_publication_material 'SHELXL-97 (Sheldrick, 1997)'
_computing_structure_refinement 'SHELXL-97 (Sheldrick, 1997)'
_computing_structure_solution 'SHELXS-97 (Sheldrick, 1997)'
_diffrn_ambient_temperature 294(2)
_diffrn_measured_fraction_theta_full 0.989
_diffrn_measured_fraction_theta_max 0.895
_diffrn_measurement_device_type 'Bruker APEX area-detector diffractometer'
_diffrn_measurement_method '\f and \w scan'
_diffrn_radiation_monochromator graphite
_diffrn_radiation_source 'fine-focus sealed tube'
_diffrn_radiation_type MoK\a
_diffrn_radiation_wavelength 0.71073
_diffrn_reflns_av_R_equivalents 0.0407
_diffrn_reflns_av_sigmaI/netI 0.0769
_diffrn_reflns_limit_h_max 12
_diffrn_reflns_limit_h_min -12
_diffrn_reflns_limit_k_max 15
_diffrn_reflns_limit_k_min -17
_diffrn_reflns_limit_l_max 23
_diffrn_reflns_limit_l_min -21
_diffrn_reflns_number 18693
_diffrn_reflns_theta_full 26.00
_diffrn_reflns_theta_max 28.65
_diffrn_reflns_theta_min 1.65
_exptl_absorpt_coefficient_mu 1.202
_exptl_absorpt_correction_T_max 0.7654
_exptl_absorpt_correction_T_min 0.7265
_exptl_absorpt_correction_type multi-scan
_exptl_absorpt_process_details 'SADABS (Bruker, 2002)'
_exptl_crystal_colour colorless
_exptl_crystal_density_diffrn 1.450
_exptl_crystal_density_meas ?
_exptl_crystal_density_method 'not measured'
_exptl_crystal_description grain
_exptl_crystal_F_000 952
_exptl_crystal_size_max 0.28
_exptl_crystal_size_mid 0.25
_exptl_crystal_size_min 0.23
_refine_diff_density_max 0.514
_refine_diff_density_min -0.375
_refine_diff_density_rms 0.081
_refine_ls_extinction_method none
_refine_ls_goodness_of_fit_ref 1.002
_refine_ls_hydrogen_treatment mixed
_refine_ls_matrix_type full
_refine_ls_number_parameters 572
_refine_ls_number_reflns 9719
_refine_ls_number_restraints 16
_refine_ls_restrained_S_all 1.004
_refine_ls_R_factor_all 0.0876
_refine_ls_R_factor_gt 0.0613
_refine_ls_shift/su_max 0.001
_refine_ls_shift/su_mean 0.000
_refine_ls_structure_factor_coef Fsqd
_refine_ls_weighting_details 'calc w=1/[\s^2^(Fo^2^)+(0.0748P)^2^+1.2795P] where P=(Fo^2^+2Fc^2^)/3'
_refine_ls_weighting_scheme calc
_refine_ls_wR_factor_gt 0.1518
_refine_ls_wR_factor_ref 0.1693
_reflns_number_gt 7246
_reflns_number_total 9719
_reflns_threshold_expression >2sigma(I)
_cod_data_source_file c1ce05959a.txt
_cod_data_source_block ZnBpy-[Zn(bpy)(tbip)(H2O)]4
_cod_depositor_comments
;
The following automatic conversions were performed:

'_exptl_absorpt_correction_type' value 'Multi-scan' changed to
'multi-scan' according to
/home/saulius/struct/CIF-dictionaries/cif_core.dic dictionary named
'cif_core.dic' version 2.4.1 from 2010-06-29.

Automatic conversion script
Id: cif_fix_values 1715 2011-07-08 13:25:40Z adriana 

The following automatic conversions were performed:

'_exptl_crystal_density_meas' value 'not measured' was changed to '?'
- the value is perceived as not measured.

Automatic conversion script
Id: cif_fix_values 3008 2015-01-20 13:52:24Z robertas 
;
_cod_original_sg_symbol_H-M P-1
_cod_database_code 7207095

loop_
_symmetry_equiv_pos_as_xyz
'x, y, z'
'-x, -y, -z'

loop_
_atom_site_label
_atom_site_type_symbol
_atom_site_fract_x
_atom_site_fract_y
_atom_site_fract_z
_atom_site_U_iso_or_equiv
_atom_site_adp_type
_atom_site_occupancy
_atom_site_symmetry_multiplicity
_atom_site_calc_flag
_atom_site_refinement_flags
_atom_site_disorder_assembly
_atom_site_disorder_group
Zn1 Zn 0.02630(5) 0.23748(4) 0.53892(2) 0.03021(13) Uani 1 1 d . . .
Zn2 Zn 0.32248(5) 0.45580(4) 0.12294(3) 0.03584(14) Uani 1 1 d . . .
O1W O -0.1299(3) 0.0800(2) 0.49669(17) 0.0385(7) Uani 1 1 d D . .
H1WA H -0.117(6) 0.051(4) 0.4551(14) 0.058 Uiso 1 1 d D . .
H1WB H -0.099(5) 0.050(4) 0.531(2) 0.058 Uiso 1 1 d D . .
O1 O 0.1994(3) 0.2013(3) 0.49318(16) 0.0434(7) Uani 1 1 d . . .
O2W O 0.4777(4) 0.3965(3) 0.0727(2) 0.0559(9) Uani 1 1 d D . .
H2WA H 0.496(7) 0.399(5) 0.0292(14) 0.084 Uiso 1 1 d D . .
H2WB H 0.461(7) 0.338(3) 0.089(3) 0.084 Uiso 1 1 d D . .
O2 O 0.0537(3) 0.2578(2) 0.41607(18) 0.0460(8) Uani 1 1 d . . .
O3 O 0.3047(3) 0.3565(2) 0.19444(17) 0.0425(7) Uani 1 1 d . . .
O4 O 0.3979(5) 0.2361(3) 0.1386(2) 0.0784(13) Uani 1 1 d . . .
O5 O 0.4823(4) 0.5931(3) 0.17601(18) 0.0528(9) Uani 1 1 d . . .
O6 O 0.4525(3) 0.6347(3) 0.06509(17) 0.0493(8) Uani 1 1 d . . .
O7 O 0.9439(3) 0.7962(2) 0.35844(15) 0.0394(7) Uani 1 1 d . . .
O8 O 0.9798(3) 0.9736(2) 0.38338(16) 0.0411(7) Uani 1 1 d . . .
N1 N 0.1552(3) 0.4015(3) 0.59142(18) 0.0318(7) Uani 1 1 d . . .
N2 N -0.1404(3) 0.3164(3) 0.53975(18) 0.0311(7) Uani 1 1 d . . .
N3 N 0.1436(4) 0.5131(3) 0.1570(2) 0.0412(8) Uani 1 1 d . . .
N4 N 0.1340(4) 0.3763(3) 0.03587(19) 0.0366(8) Uani 1 1 d . . .
C1 C 0.2405(4) 0.1910(3) 0.3687(2) 0.0322(8) Uani 1 1 d . . .
C2 C 0.2472(4) 0.2416(3) 0.3088(2) 0.0331(8) Uani 1 1 d . . .
H2A H 0.2016 0.2953 0.3056 0.040 Uiso 1 1 calc R . .
C3 C 0.3218(4) 0.2128(3) 0.2531(2) 0.0324(8) Uani 1 1 d . . .
C4 C 0.3807(4) 0.1286(3) 0.2569(2) 0.0350(9) Uani 1 1 d . . .
H4A H 0.4259 0.1067 0.2182 0.042 Uiso 1 1 calc R . .
C5 C 0.3746(4) 0.0754(3) 0.3168(2) 0.0342(9) Uani 1 1 d . . .
C6 C 0.3062(4) 0.1102(3) 0.3728(2) 0.0346(9) Uani 1 1 d . . .
H6A H 0.3043 0.0784 0.4146 0.041 Uiso 1 1 calc R . .
C7 C 0.1595(5) 0.2188(3) 0.4294(3) 0.0375(9) Uani 1 1 d . . .
C8 C 0.3422(5) 0.2719(4) 0.1899(2) 0.0399(10) Uani 1 1 d . . .
C9 C 0.4421(6) -0.0171(4) 0.3178(3) 0.0493(12) Uani 1 1 d . . .
C10 C 0.3823(9) -0.0981(5) 0.2459(4) 0.094(2) Uani 1 1 d . . .
H10A H 0.2732 -0.1266 0.2386 0.141 Uiso 1 1 calc R . .
H10B H 0.4246 -0.1562 0.2475 0.141 Uiso 1 1 calc R . .
H10C H 0.4106 -0.0634 0.2054 0.141 Uiso 1 1 calc R . .
C11 C 0.4165(11) -0.0692(6) 0.3842(4) 0.120(3) Uani 1 1 d . . .
H11A H 0.3093 -0.1039 0.3807 0.180 Uiso 1 1 calc R . .
H11B H 0.4553 -0.0147 0.4291 0.180 Uiso 1 1 calc R . .
H11C H 0.4685 -0.1222 0.3853 0.180 Uiso 1 1 calc R . .
C12 C 0.6165(7) 0.0317(6) 0.3242(4) 0.093(2) Uani 1 1 d . . .
H12A H 0.6621 -0.0248 0.3249 0.139 Uiso 1 1 calc R . .
H12B H 0.6583 0.0852 0.3695 0.139 Uiso 1 1 calc R . .
H12C H 0.6372 0.0651 0.2823 0.139 Uiso 1 1 calc R . .
C13 C 0.8429(4) 0.8709(3) 0.2642(2) 0.0307(8) Uani 1 1 d . . .
C14 C 0.7300(4) 0.7742(3) 0.2327(2) 0.0303(8) Uani 1 1 d . . .
H14A H 0.7132 0.7172 0.2582 0.036 Uiso 1 1 calc R . .
C15 C 0.6417(4) 0.7613(3) 0.1637(2) 0.0312(8) Uani 1 1 d . . .
C16 C 0.6711(4) 0.8461(3) 0.1255(2) 0.0353(9) Uani 1 1 d . . .
H16A H 0.6136 0.8368 0.0783 0.042 Uiso 1 1 calc R . .
C17 C 0.7841(5) 0.9443(4) 0.1560(2) 0.0406(10) Uani 1 1 d . A .
C18 C 0.8699(5) 0.9555(3) 0.2261(2) 0.0365(9) Uani 1 1 d . . .
H18A H 0.9464 1.0206 0.2476 0.044 Uiso 1 1 calc R . .
C19 C 0.9300(4) 0.8833(3) 0.3415(2) 0.0313(8) Uani 1 1 d . . .
C20 C 0.5165(4) 0.6565(4) 0.1316(2) 0.0373(9) Uani 1 1 d . . .
C21 C 0.8159(6) 1.0376(4) 0.1130(3) 0.0577(13) Uani 1 1 d . . .
C22 C 0.9830(10) 1.0624(8) 0.0996(5) 0.086(3) Uani 0.761(7) 1 d P A 1
H22A H 1.0515 1.0784 0.1466 0.130 Uiso 0.761(7) 1 calc PR A 1
H22B H 1.0080 1.1238 0.0758 0.130 Uiso 0.761(7) 1 calc PR A 1
H22C H 0.9921 1.0004 0.0682 0.130 Uiso 0.761(7) 1 calc PR A 1
C22' C 0.944(3) 1.124(3) 0.1403(18) 0.086(3) Uani 0.239(7) 1 d P A 2
H22D H 0.9546 1.1449 0.1933 0.130 Uiso 0.239(7) 1 calc PR A 2
H22E H 0.9368 1.1842 0.1175 0.130 Uiso 0.239(7) 1 calc PR A 2
H22F H 1.0315 1.1054 0.1292 0.130 Uiso 0.239(7) 1 calc PR A 2
C23 C 0.8145(16) 1.1412(7) 0.1639(6) 0.123(5) Uani 0.761(7) 1 d P A 1
H23A H 0.8724 1.1487 0.2126 0.184 Uiso 0.761(7) 1 calc PR A 1
H23B H 0.7113 1.1363 0.1676 0.184 Uiso 0.761(7) 1 calc PR A 1
H23C H 0.8589 1.2032 0.1431 0.184 Uiso 0.761(7) 1 calc PR A 1
C23' C 0.813(6) 0.983(3) 0.024(2) 0.123(5) Uani 0.239(7) 1 d P A 2
H23D H 0.7166 0.9742 -0.0063 0.184 Uiso 0.239(7) 1 calc PR A 2
H23E H 0.8284 0.9136 0.0218 0.184 Uiso 0.239(7) 1 calc PR A 2
H23F H 0.8932 1.0303 0.0054 0.184 Uiso 0.239(7) 1 calc PR A 2
C24 C 0.7189(12) 1.0114(9) 0.0378(6) 0.097(3) Uani 0.761(7) 1 d PU A 1
H24A H 0.6207 1.0180 0.0423 0.145 Uiso 0.761(7) 1 calc PR A 1
H24B H 0.7069 0.9385 0.0142 0.145 Uiso 0.761(7) 1 calc PR A 1
H24C H 0.7662 1.0609 0.0081 0.145 Uiso 0.761(7) 1 calc PR A 1
C24' C 0.662(3) 1.069(3) 0.0968(19) 0.097(3) Uani 0.239(7) 1 d PU A 2
H24D H 0.6409 1.0997 0.1431 0.145 Uiso 0.239(7) 1 calc PR A 2
H24E H 0.5790 1.0052 0.0728 0.145 Uiso 0.239(7) 1 calc PR A 2
H24F H 0.6753 1.1212 0.0650 0.145 Uiso 0.239(7) 1 calc PR A 2
C25 C 0.3025(5) 0.4348(4) 0.6212(3) 0.0443(11) Uani 1 1 d . . .
H25A H 0.3559 0.3853 0.6168 0.053 Uiso 1 1 calc R . .
C26 C 0.3794(5) 0.5393(4) 0.6585(3) 0.0578(14) Uani 1 1 d . . .
H26A H 0.4822 0.5602 0.6800 0.069 Uiso 1 1 calc R . .
C27 C 0.2987(6) 0.6128(4) 0.6629(3) 0.0637(15) Uani 1 1 d . . .
H27A H 0.3477 0.6846 0.6869 0.076 Uiso 1 1 calc R . .
C28 C 0.1462(5) 0.5791(4) 0.6317(3) 0.0507(12) Uani 1 1 d . . .
H28A H 0.0910 0.6276 0.6335 0.061 Uiso 1 1 calc R . .
C29 C 0.0768(4) 0.4707(3) 0.5973(2) 0.0326(8) Uani 1 1 d . . .
C30 C -0.0893(4) 0.4234(3) 0.5680(2) 0.0318(8) Uani 1 1 d . . .
C31 C -0.1890(5) 0.4830(4) 0.5706(3) 0.0462(11) Uani 1 1 d . . .
H31A H -0.1523 0.5574 0.5894 0.055 Uiso 1 1 calc R . .
C32 C -0.3417(5) 0.4321(4) 0.5452(3) 0.0582(14) Uani 1 1 d . . .
H32A H -0.4095 0.4715 0.5466 0.070 Uiso 1 1 calc R . .
C33 C -0.3941(5) 0.3226(4) 0.5178(3) 0.0551(13) Uani 1 1 d . . .
H33A H -0.4976 0.2860 0.5012 0.066 Uiso 1 1 calc R . .
C34 C -0.2890(5) 0.2681(4) 0.5155(2) 0.0405(10) Uani 1 1 d . . .
H34A H -0.3237 0.1940 0.4959 0.049 Uiso 1 1 calc R . .
C35 C 0.1580(7) 0.5850(4) 0.2195(3) 0.0602(14) Uani 1 1 d . . .
H35A H 0.2540 0.6194 0.2493 0.072 Uiso 1 1 calc R . .
C36 C 0.0332(9) 0.6089(5) 0.2407(4) 0.0751(19) Uani 1 1 d . . .
H36A H 0.0458 0.6600 0.2836 0.090 Uiso 1 1 calc R . .
C37 C -0.1080(9) 0.5572(6) 0.1983(4) 0.087(2) Uani 1 1 d . . .
H37A H -0.1930 0.5720 0.2121 0.104 Uiso 1 1 calc R . .
C38 C -0.1225(6) 0.4838(5) 0.1357(4) 0.0640(15) Uani 1 1 d . . .
H38A H -0.2183 0.4469 0.1065 0.077 Uiso 1 1 calc R . .
C39 C 0.0055(5) 0.4639(4) 0.1152(3) 0.0407(10) Uani 1 1 d . . .
C40 C 0.0006(4) 0.3887(3) 0.0461(2) 0.0382(9) Uani 1 1 d . . .
C41 C -0.1314(5) 0.3338(4) -0.0053(3) 0.0572(14) Uani 1 1 d . . .
H41A H -0.2235 0.3429 0.0024 0.069 Uiso 1 1 calc R . .
C42 C -0.1256(7) 0.2653(5) -0.0684(3) 0.0677(16) Uani 1 1 d . . .
H42A H -0.2134 0.2283 -0.1038 0.081 Uiso 1 1 calc R . .
C43 C 0.0090(7) 0.2527(5) -0.0778(3) 0.0636(15) Uani 1 1 d . . .
H43A H 0.0152 0.2063 -0.1197 0.076 Uiso 1 1 calc R . .
C44 C 0.1370(6) 0.3092(4) -0.0248(3) 0.0545(12) Uani 1 1 d . . .
H44A H 0.2296 0.3002 -0.0317 0.065 Uiso 1 1 calc R . .

loop_
_atom_site_aniso_label
_atom_site_aniso_U_11
_atom_site_aniso_U_22
_atom_site_aniso_U_33
_atom_site_aniso_U_23
_atom_site_aniso_U_13
_atom_site_aniso_U_12
Zn1 0.0335(2) 0.0298(2) 0.0282(2) 0.00227(18) 0.00667(18) 0.01267(18)
Zn2 0.0335(2) 0.0375(3) 0.0322(3) 0.0086(2) 0.00245(19) 0.00570(19)
O1W 0.0449(16) 0.0316(16) 0.0371(17) 0.0013(13) 0.0047(14) 0.0137(13)
O1 0.0506(17) 0.0502(19) 0.0357(17) 0.0054(14) 0.0182(14) 0.0228(15)
O2W 0.0528(19) 0.074(3) 0.056(2) 0.028(2) 0.0273(17) 0.0287(19)
O2 0.0480(17) 0.0406(17) 0.061(2) 0.0110(15) 0.0229(15) 0.0252(14)
O3 0.0530(17) 0.0392(17) 0.0433(18) 0.0194(14) 0.0163(14) 0.0182(14)
O4 0.138(4) 0.076(3) 0.059(2) 0.035(2) 0.059(3) 0.062(3)
O5 0.0519(18) 0.0451(19) 0.0436(19) 0.0105(15) 0.0011(15) -0.0084(15)
O6 0.0434(16) 0.059(2) 0.0359(17) 0.0010(15) -0.0014(13) 0.0106(15)
O7 0.0614(18) 0.0324(16) 0.0279(15) 0.0044(12) 0.0052(13) 0.0222(14)
O8 0.0527(17) 0.0281(15) 0.0367(16) -0.0014(13) 0.0035(13) 0.0101(13)
N1 0.0328(16) 0.0266(17) 0.0339(18) 0.0053(14) 0.0051(13) 0.0072(13)
N2 0.0317(15) 0.0316(17) 0.0294(17) 0.0037(14) 0.0045(13) 0.0110(13)
N3 0.049(2) 0.042(2) 0.040(2) 0.0116(17) 0.0148(17) 0.0196(17)
N4 0.0358(17) 0.0369(19) 0.0307(18) 0.0003(15) -0.0017(14) 0.0086(14)
C1 0.0294(18) 0.028(2) 0.037(2) -0.0002(17) 0.0099(16) 0.0072(15)
C2 0.0339(19) 0.027(2) 0.038(2) 0.0019(17) 0.0058(16) 0.0122(15)
C3 0.0338(19) 0.030(2) 0.031(2) 0.0060(16) 0.0067(16) 0.0061(15)
C4 0.040(2) 0.033(2) 0.034(2) 0.0020(17) 0.0109(17) 0.0149(17)
C5 0.037(2) 0.036(2) 0.032(2) 0.0052(17) 0.0093(16) 0.0149(17)
C6 0.043(2) 0.030(2) 0.033(2) 0.0065(17) 0.0131(17) 0.0111(17)
C7 0.040(2) 0.026(2) 0.047(3) 0.0037(18) 0.0187(19) 0.0072(16)
C8 0.045(2) 0.038(2) 0.036(2) 0.0106(19) 0.0097(18) 0.0086(19)
C9 0.072(3) 0.054(3) 0.044(3) 0.018(2) 0.024(2) 0.042(3)
C10 0.148(7) 0.057(4) 0.081(5) -0.012(3) 0.003(4) 0.060(4)
C11 0.232(10) 0.123(6) 0.104(6) 0.079(5) 0.108(6) 0.143(7)
C12 0.084(4) 0.129(6) 0.097(5) 0.023(5) 0.026(4) 0.077(5)
C13 0.0335(18) 0.032(2) 0.029(2) 0.0050(16) 0.0111(15) 0.0118(16)
C14 0.0351(19) 0.0277(19) 0.0298(19) 0.0084(16) 0.0079(15) 0.0106(15)
C15 0.0292(17) 0.036(2) 0.0279(19) 0.0056(16) 0.0095(15) 0.0091(16)
C16 0.0340(19) 0.044(2) 0.029(2) 0.0111(18) 0.0048(16) 0.0131(17)
C17 0.039(2) 0.045(3) 0.041(2) 0.021(2) 0.0142(18) 0.0095(18)
C18 0.038(2) 0.032(2) 0.036(2) 0.0077(18) 0.0085(17) 0.0059(16)
C19 0.0335(18) 0.029(2) 0.031(2) 0.0032(16) 0.0088(16) 0.0083(15)
C20 0.0315(19) 0.043(2) 0.035(2) 0.0061(19) 0.0085(17) 0.0092(17)
C21 0.063(3) 0.054(3) 0.053(3) 0.029(3) 0.011(2) 0.007(2)
C22 0.090(6) 0.087(7) 0.076(7) 0.046(5) 0.031(5) -0.001(5)
C22' 0.090(6) 0.087(7) 0.076(7) 0.046(5) 0.031(5) -0.001(5)
C23 0.237(14) 0.076(7) 0.120(9) 0.078(7) 0.099(10) 0.089(8)
C23' 0.237(14) 0.076(7) 0.120(9) 0.078(7) 0.099(10) 0.089(8)
C24 0.104(5) 0.093(5) 0.086(5) 0.062(5) -0.013(4) 0.013(4)
C24' 0.104(5) 0.093(5) 0.086(5) 0.062(5) -0.013(4) 0.013(4)
C25 0.035(2) 0.045(3) 0.052(3) 0.009(2) 0.0083(19) 0.0118(19)
C26 0.038(2) 0.051(3) 0.065(3) 0.000(3) -0.005(2) -0.001(2)
C27 0.060(3) 0.034(3) 0.077(4) -0.003(3) -0.004(3) -0.001(2)
C28 0.053(3) 0.035(2) 0.061(3) 0.003(2) 0.008(2) 0.013(2)
C29 0.040(2) 0.028(2) 0.030(2) 0.0069(16) 0.0088(16) 0.0097(16)
C30 0.039(2) 0.031(2) 0.030(2) 0.0098(16) 0.0103(16) 0.0139(16)
C31 0.049(2) 0.036(2) 0.058(3) 0.008(2) 0.010(2) 0.021(2)
C32 0.046(3) 0.064(3) 0.077(4) 0.020(3) 0.013(3) 0.033(3)
C33 0.031(2) 0.058(3) 0.073(4) 0.013(3) -0.004(2) 0.014(2)
C34 0.038(2) 0.036(2) 0.041(2) 0.0040(19) 0.0010(18) 0.0084(18)
C35 0.092(4) 0.048(3) 0.043(3) 0.003(2) 0.017(3) 0.026(3)
C36 0.133(6) 0.057(4) 0.065(4) 0.019(3) 0.057(4) 0.055(4)
C37 0.108(5) 0.088(5) 0.112(6) 0.044(5) 0.072(5) 0.067(5)
C38 0.056(3) 0.059(3) 0.091(4) 0.022(3) 0.030(3) 0.029(3)
C39 0.046(2) 0.038(2) 0.049(3) 0.020(2) 0.020(2) 0.0206(19)
C40 0.035(2) 0.036(2) 0.044(2) 0.0158(19) 0.0040(18) 0.0100(17)
C41 0.038(2) 0.058(3) 0.069(4) 0.020(3) -0.006(2) 0.008(2)
C42 0.067(4) 0.056(3) 0.056(3) 0.008(3) -0.021(3) 0.000(3)
C43 0.078(4) 0.056(3) 0.044(3) 0.000(3) 0.002(3) 0.010(3)
C44 0.059(3) 0.058(3) 0.041(3) 0.000(2) 0.007(2) 0.017(2)

loop_
_atom_type_symbol
_atom_type_description
_atom_type_scat_dispersion_real
_atom_type_scat_dispersion_imag
_atom_type_scat_source
C C 0.0033 0.0016 'International Tables Vol C Tables 4.2.6.8 and 6.1.1.4'
H H 0.0000 0.0000 'International Tables Vol C Tables 4.2.6.8 and 6.1.1.4'
N N 0.0061 0.0033 'International Tables Vol C Tables 4.2.6.8 and 6.1.1.4'
O O 0.0106 0.0060 'International Tables Vol C Tables 4.2.6.8 and 6.1.1.4'
Zn Zn 0.2839 1.4301 'International Tables Vol C Tables 4.2.6.8 and 6.1.1.4'

loop_
_geom_angle_atom_site_label_1
_geom_angle_atom_site_label_2
_geom_angle_atom_site_label_3
_geom_angle
_geom_angle_site_symmetry_1
_geom_angle_site_symmetry_3
O7 Zn1 O1 103.91(12) 2_666 .
O7 Zn1 N2 104.19(12) 2_666 .
O1 Zn1 N2 150.40(13) . .
O7 Zn1 O1W 90.65(12) 2_666 .
O1 Zn1 O1W 93.31(12) . .
N2 Zn1 O1W 95.49(12) . .
O7 Zn1 N1 85.93(12) 2_666 .
O1 Zn1 N1 96.30(12) . .
N2 Zn1 N1 76.65(12) . .
O1W Zn1 N1 170.33(12) . .
O7 Zn1 O2 162.83(11) 2_666 .
O1 Zn1 O2 58.93(11) . .
N2 Zn1 O2 92.84(11) . .
O1W Zn1 O2 89.79(11) . .
N1 Zn1 O2 96.14(12) . .
O7 Zn1 C7 133.47(13) 2_666 .
O1 Zn1 C7 29.66(12) . .
N2 Zn1 C7 122.03(14) . .
O1W Zn1 C7 90.04(12) . .
N1 Zn1 C7 98.88(13) . .
O2 Zn1 C7 29.37(12) . .
O3 Zn2 O5 105.73(13) . .
O3 Zn2 O2W 93.33(13) . .
O5 Zn2 O2W 93.03(16) . .
O3 Zn2 N4 104.06(13) . .
O5 Zn2 N4 148.33(14) . .
O2W Zn2 N4 95.76(15) . .
O3 Zn2 N3 92.53(13) . .
O5 Zn2 N3 91.98(15) . .
O2W Zn2 N3 170.98(14) . .
N4 Zn2 N3 76.15(14) . .
Zn1 O1W H1WA 113(4) . .
Zn1 O1W H1WB 97(3) . .
H1WA O1W H1WB 109(5) . .
C7 O1 Zn1 96.3(2) . .
Zn2 O2W H2WA 128(4) . .
Zn2 O2W H2WB 97(4) . .
H2WA O2W H2WB 121(6) . .
C7 O2 Zn1 82.9(3) . .
C8 O3 Zn2 127.1(3) . .
C20 O5 Zn2 110.3(3) . .
C19 O7 Zn1 127.2(3) . 2_666
C25 N1 C29 119.6(4) . .
C25 N1 Zn1 124.4(3) . .
C29 N1 Zn1 115.9(3) . .
C34 N2 C30 118.8(3) . .
C34 N2 Zn1 125.0(3) . .
C30 N2 Zn1 116.1(2) . .
C39 N3 C35 118.7(4) . .
C39 N3 Zn2 115.5(3) . .
C35 N3 Zn2 125.5(4) . .
C44 N4 C40 118.7(4) . .
C44 N4 Zn2 124.4(3) . .
C40 N4 Zn2 116.7(3) . .
C2 C1 C6 119.9(4) . .
C2 C1 C7 121.6(4) . .
C6 C1 C7 118.5(4) . .
C1 C2 C3 120.1(4) . .
C1 C2 H2A 120.0 . .
C3 C2 H2A 120.0 . .
C4 C3 C2 118.9(4) . .
C4 C3 C8 119.5(4) . .
C2 C3 C8 121.7(4) . .
C3 C4 C5 122.2(4) . .
C3 C4 H4A 118.9 . .
C5 C4 H4A 118.9 . .
C6 C5 C4 117.0(4) . .
C6 C5 C9 123.4(4) . .
C4 C5 C9 119.6(4) . .
C5 C6 C1 121.8(4) . .
C5 C6 H6A 119.1 . .
C1 C6 H6A 119.1 . .
O2 C7 O1 121.5(4) . .
O2 C7 C1 120.0(4) . .
O1 C7 C1 118.5(4) . .
O2 C7 Zn1 67.7(2) . .
O1 C7 Zn1 54.1(2) . .
C1 C7 Zn1 170.4(3) . .
O4 C8 O3 125.1(4) . .
O4 C8 C3 118.3(4) . .
O3 C8 C3 116.6(4) . .
C10 C9 C11 112.0(6) . .
C10 C9 C5 110.4(4) . .
C11 C9 C5 112.0(4) . .
C10 C9 C12 107.4(5) . .
C11 C9 C12 107.1(5) . .
C5 C9 C12 107.6(4) . .
C9 C10 H10A 109.5 . .
C9 C10 H10B 109.5 . .
H10A C10 H10B 109.5 . .
C9 C10 H10C 109.5 . .
H10A C10 H10C 109.5 . .
H10B C10 H10C 109.5 . .
C9 C11 H11A 109.5 . .
C9 C11 H11B 109.5 . .
H11A C11 H11B 109.5 . .
C9 C11 H11C 109.5 . .
H11A C11 H11C 109.5 . .
H11B C11 H11C 109.5 . .
C9 C12 H12A 109.5 . .
C9 C12 H12B 109.5 . .
H12A C12 H12B 109.5 . .
C9 C12 H12C 109.5 . .
H12A C12 H12C 109.5 . .
H12B C12 H12C 109.5 . .
C14 C13 C18 120.0(4) . .
C14 C13 C19 118.5(3) . .
C18 C13 C19 121.4(4) . .
C13 C14 C15 120.5(4) . .
C13 C14 H14A 119.7 . .
C15 C14 H14A 119.7 . .
C14 C15 C16 119.0(4) . .
C14 C15 C20 119.5(4) . .
C16 C15 C20 121.5(4) . .
C15 C16 C17 121.6(4) . .
C15 C16 H16A 119.2 . .
C17 C16 H16A 119.2 . .
C16 C17 C18 118.1(4) . .
C16 C17 C21 121.2(4) . .
C18 C17 C21 120.7(4) . .
C13 C18 C17 120.7(4) . .
C13 C18 H18A 119.6 . .
C17 C18 H18A 119.6 . .
O8 C19 O7 125.3(4) . .
O8 C19 C13 119.7(4) . .
O7 C19 C13 115.0(3) . .
O6 C20 O5 123.1(4) . .
O6 C20 C15 121.1(4) . .
O5 C20 C15 115.8(4) . .
C22' C21 C24 126.6(13) . .
C22' C21 C17 117.9(13) . .
C24 C21 C17 114.2(5) . .
C22' C21 C23 57.6(15) . .
C24 C21 C23 114.8(7) . .
C17 C21 C23 108.7(5) . .
C22' C21 C22 47.6(15) . .
C24 C21 C22 105.5(7) . .
C17 C21 C22 107.8(5) . .
C23 C21 C22 105.1(7) . .
C22' C21 C24' 114(2) . .
C24 C21 C24' 57.0(12) . .
C17 C21 C24' 107.8(10) . .
C23 C21 C24' 64.6(13) . .
C22 C21 C24' 144.3(11) . .
C22' C21 C23' 111(2) . .
C17 C21 C23' 107.2(10) . .
C23 C21 C23' 143.2(10) . .
C22 C21 C23' 70.8(17) . .
C24' C21 C23' 96.8(19) . .
C21 C22 H22A 109.5 . .
C21 C22 H22B 109.5 . .
C21 C22 H22C 109.5 . .
C21 C22' H22D 109.5 . .
C21 C22' H22E 109.5 . .
H22D C22' H22E 109.5 . .
C21 C22' H22F 109.5 . .
H22D C22' H22F 109.5 . .
H22E C22' H22F 109.5 . .
C21 C23 H23A 109.5 . .
C21 C23 H23B 109.5 . .
C21 C23 H23C 109.5 . .
C21 C23' H23D 109.5 . .
C21 C23' H23E 109.5 . .
H23D C23' H23E 109.5 . .
C21 C23' H23F 109.5 . .
H23D C23' H23F 109.5 . .
H23E C23' H23F 109.5 . .
C21 C24 H24A 109.5 . .
C21 C24 H24B 109.5 . .
C21 C24 H24C 109.5 . .
C21 C24' H24D 109.5 . .
C21 C24' H24E 109.5 . .
H24D C24' H24E 109.5 . .
C21 C24' H24F 109.5 . .
H24D C24' H24F 109.5 . .
H24E C24' H24F 109.5 . .
N1 C25 C26 122.7(4) . .
N1 C25 H25A 118.6 . .
C26 C25 H25A 118.6 . .
C25 C26 C27 117.8(4) . .
C25 C26 H26A 121.1 . .
C27 C26 H26A 121.1 . .
C28 C27 C26 119.8(5) . .
C28 C27 H27A 120.1 . .
C26 C27 H27A 120.1 . .
C27 C28 C29 118.3(4) . .
C27 C28 H28A 120.9 . .
C29 C28 H28A 120.9 . .
N1 C29 C28 121.6(4) . .
N1 C29 C30 115.4(3) . .
C28 C29 C30 122.9(4) . .
N2 C30 C31 120.8(4) . .
N2 C30 C29 115.9(3) . .
C31 C30 C29 123.4(4) . .
C32 C31 C30 119.7(4) . .
C32 C31 H31A 120.2 . .
C30 C31 H31A 120.2 . .
C31 C32 C33 119.5(4) . .
C31 C32 H32A 120.2 . .
C33 C32 H32A 120.2 . .
C32 C33 C34 118.1(4) . .
C32 C33 H33A 121.0 . .
C34 C33 H33A 121.0 . .
N2 C34 C33 123.1(4) . .
N2 C34 H34A 118.4 . .
C33 C34 H34A 118.4 . .
N3 C35 C36 121.4(6) . .
N3 C35 H35A 119.3 . .
C36 C35 H35A 119.3 . .
C37 C36 C35 119.7(6) . .
C37 C36 H36A 120.2 . .
C35 C36 H36A 120.2 . .
C38 C37 C36 118.8(6) . .
C38 C37 H37A 120.6 . .
C36 C37 H37A 120.6 . .
C37 C38 C39 120.0(6) . .
C37 C38 H38A 120.0 . .
C39 C38 H38A 120.0 . .
N3 C39 C38 121.4(5) . .
N3 C39 C40 115.1(4) . .
C38 C39 C40 123.5(5) . .
N4 C40 C41 121.0(4) . .
N4 C40 C39 115.8(4) . .
C41 C40 C39 123.2(4) . .
C40 C41 C42 119.4(5) . .
C40 C41 H41A 120.3 . .
C42 C41 H41A 120.3 . .
C43 C42 C41 119.1(5) . .
C43 C42 H42A 120.4 . .
C41 C42 H42A 120.4 . .
C42 C43 C44 119.0(5) . .
C42 C43 H43A 120.5 . .
C44 C43 H43A 120.5 . .
N4 C44 C43 122.7(5) . .
N4 C44 H44A 118.6 . .
C43 C44 H44A 118.6 . .

loop_
_geom_bond_atom_site_label_1
_geom_bond_atom_site_label_2
_geom_bond_distance
_geom_bond_site_symmetry_2
Zn1 O7 2.010(3) 2_666
Zn1 O1 2.064(3) .
Zn1 N2 2.111(3) .
Zn1 O1W 2.114(3) .
Zn1 N1 2.141(3) .
Zn1 O2 2.362(3) .
Zn1 C7 2.534(4) .
Zn2 O3 1.979(3) .
Zn2 O5 1.987(3) .
Zn2 O2W 2.095(3) .
Zn2 N4 2.105(3) .
Zn2 N3 2.155(4) .
O1W H1WA 0.85(4) .
O1W H1WB 0.86(4) .
O1 C7 1.261(5) .
O2W H2WA 0.85(4) .
O2W H2WB 0.85(4) .
O2 C7 1.252(5) .
O3 C8 1.255(5) .
O4 C8 1.239(5) .
O5 C20 1.260(5) .
O6 C20 1.242(5) .
O7 C19 1.268(5) .
O7 Zn1 2.010(3) 2_666
O8 C19 1.236(4) .
N1 C25 1.326(5) .
N1 C29 1.327(5) .
N2 C34 1.327(5) .
N2 C30 1.342(5) .
N3 C39 1.330(6) .
N3 C35 1.342(6) .
N4 C44 1.328(6) .
N4 C40 1.338(5) .
C1 C2 1.372(5) .
C1 C6 1.381(5) .
C1 C7 1.495(5) .
C2 C3 1.387(5) .
C2 H2A 0.9300 .
C3 C4 1.379(5) .
C3 C8 1.499(5) .
C4 C5 1.393(5) .
C4 H4A 0.9300 .
C5 C6 1.378(5) .
C5 C9 1.526(6) .
C6 H6A 0.9300 .
C9 C10 1.496(7) .
C9 C11 1.505(7) .
C9 C12 1.548(8) .
C10 H10A 0.9600 .
C10 H10B 0.9600 .
C10 H10C 0.9600 .
C11 H11A 0.9600 .
C11 H11B 0.9600 .
C11 H11C 0.9600 .
C12 H12A 0.9600 .
C12 H12B 0.9600 .
C12 H12C 0.9600 .
C13 C14 1.377(5) .
C13 C18 1.384(5) .
C13 C19 1.504(5) .
C14 C15 1.379(5) .
C14 H14A 0.9300 .
C15 C16 1.386(5) .
C15 C20 1.498(5) .
C16 C17 1.388(6) .
C16 H16A 0.9300 .
C17 C18 1.390(6) .
C17 C21 1.537(6) .
C18 H18A 0.9300 .
C21 C22' 1.36(3) .
C21 C24 1.484(10) .
C21 C23 1.540(10) .
C21 C22 1.562(10) .
C21 C24' 1.61(3) .
C21 C23' 1.69(3) .
C22 H22A 0.9600 .
C22 H22B 0.9600 .
C22 H22C 0.9600 .
C22' H22D 0.9600 .
C22' H22E 0.9600 .
C22' H22F 0.9600 .
C23 H23A 0.9600 .
C23 H23B 0.9600 .
C23 H23C 0.9600 .
C23' H23D 0.9600 .
C23' H23E 0.9600 .
C23' H23F 0.9600 .
C24 H24A 0.9600 .
C24 H24B 0.9600 .
C24 H24C 0.9600 .
C24' H24D 0.9600 .
C24' H24E 0.9600 .
C24' H24F 0.9600 .
C25 C26 1.372(6) .
C25 H25A 0.9300 .
C26 C27 1.389(7) .
C26 H26A 0.9300 .
C27 C28 1.375(7) .
C27 H27A 0.9300 .
C28 C29 1.390(6) .
C28 H28A 0.9300 .
C29 C30 1.481(5) .
C30 C31 1.384(5) .
C31 C32 1.368(6) .
C31 H31A 0.9300 .
C32 C33 1.369(7) .
C32 H32A 0.9300 .
C33 C34 1.376(6) .
C33 H33A 0.9300 .
C34 H34A 0.9300 .
C35 C36 1.383(8) .
C35 H35A 0.9300 .
C36 C37 1.360(9) .
C36 H36A 0.9300 .
C37 C38 1.354(9) .
C37 H37A 0.9300 .
C38 C39 1.387(6) .
C38 H38A 0.9300 .
C39 C40 1.480(6) .
C40 C41 1.378(6) .
C41 C42 1.380(8) .
C41 H41A 0.9300 .
C42 C43 1.347(8) .
C42 H42A 0.9300 .
C43 C44 1.373(7) .
C43 H43A 0.9300 .
C44 H44A 0.9300 .

loop_
_geom_hbond_atom_site_label_D
_geom_hbond_atom_site_label_H
_geom_hbond_atom_site_label_A
_geom_hbond_distance_DH
_geom_hbond_distance_HA
_geom_hbond_distance_DA
_geom_hbond_angle_DHA
_geom_hbond_site_symmetry_A
O2W H2WB O4 0.86(4) 1.73(2) 2.564(5) 164(6) .
O1W H1WA O8 0.85(4) 2.02(5) 2.818(4) 158(5) 1_445
O1W H1WB O8 0.85(4) 1.93(2) 2.749(4) 162(5) 2_666
O2W H2WA O6 0.85(4) 1.89(2) 2.714(5) 163(6) 2_665

loop_
_geom_torsion_atom_site_label_1
_geom_torsion_atom_site_label_2
_geom_torsion_atom_site_label_3
_geom_torsion_atom_site_label_4
_geom_torsion
_geom_torsion_site_symmetry_1
O7 Zn1 O1 C7 175.8(2) 2_666
N2 Zn1 O1 C7 -22.9(4) .
O1W Zn1 O1 C7 84.3(3) .
N1 Zn1 O1 C7 -96.9(3) .
O2 Zn1 O1 C7 -3.5(2) .
O7 Zn1 O2 C7 1.1(5) 2_666
O1 Zn1 O2 C7 3.5(2) .
N2 Zn1 O2 C7 174.1(2) .
O1W Zn1 O2 C7 -90.5(2) .
N1 Zn1 O2 C7 97.2(2) .
O5 Zn2 O3 C8 -111.6(4) .
O2W Zn2 O3 C8 -17.5(4) .
N4 Zn2 O3 C8 79.3(4) .
N3 Zn2 O3 C8 155.6(4) .
O3 Zn2 O5 C20 171.1(3) .
O2W Zn2 O5 C20 76.8(3) .
N4 Zn2 O5 C20 -29.3(5) .
N3 Zn2 O5 C20 -95.7(3) .
O7 Zn1 N1 C25 68.5(3) 2_666
O1 Zn1 N1 C25 -35.1(4) .
N2 Zn1 N1 C25 174.1(4) .
O2 Zn1 N1 C25 -94.4(3) .
C7 Zn1 N1 C25 -64.9(4) .
O7 Zn1 N1 C29 -107.4(3) 2_666
O1 Zn1 N1 C29 149.0(3) .
N2 Zn1 N1 C29 -1.8(3) .
O2 Zn1 N1 C29 89.7(3) .
C7 Zn1 N1 C29 119.2(3) .
O7 Zn1 N2 C34 -95.0(3) 2_666
O1 Zn1 N2 C34 103.8(4) .
O1W Zn1 N2 C34 -2.9(3) .
N1 Zn1 N2 C34 -177.2(4) .
O2 Zn1 N2 C34 87.2(3) .
C7 Zn1 N2 C34 90.6(3) .
O7 Zn1 N2 C30 84.3(3) 2_666
O1 Zn1 N2 C30 -77.0(4) .
O1W Zn1 N2 C30 176.4(3) .
N1 Zn1 N2 C30 2.1(3) .
O2 Zn1 N2 C30 -93.5(3) .
C7 Zn1 N2 C30 -90.1(3) .
O3 Zn2 N3 C39 -95.8(3) .
O5 Zn2 N3 C39 158.4(3) .
N4 Zn2 N3 C39 8.1(3) .
O3 Zn2 N3 C35 77.3(4) .
O5 Zn2 N3 C35 -28.5(4) .
N4 Zn2 N3 C35 -178.8(4) .
O3 Zn2 N4 C44 -92.1(4) .
O5 Zn2 N4 C44 108.1(4) .
O2W Zn2 N4 C44 2.8(4) .
N3 Zn2 N4 C44 178.7(4) .
O3 Zn2 N4 C40 82.6(3) .
O5 Zn2 N4 C40 -77.2(4) .
O2W Zn2 N4 C40 177.5(3) .
N3 Zn2 N4 C40 -6.6(3) .
C6 C1 C2 C3 -1.0(6) .
C7 C1 C2 C3 -179.2(4) .
C1 C2 C3 C4 3.8(6) .
C1 C2 C3 C8 -175.2(4) .
C2 C3 C4 C5 -3.4(6) .
C8 C3 C4 C5 175.6(4) .
C3 C4 C5 C6 0.2(6) .
C3 C4 C5 C9 -179.9(4) .
C4 C5 C6 C1 2.7(6) .
C9 C5 C6 C1 -177.2(4) .
C2 C1 C6 C5 -2.4(6) .
C7 C1 C6 C5 175.9(4) .
Zn1 O2 C7 O1 -5.8(4) .
Zn1 O2 C7 C1 173.6(3) .
Zn1 O1 C7 O2 6.6(4) .
Zn1 O1 C7 C1 -172.8(3) .
C2 C1 C7 O2 25.3(6) .
C6 C1 C7 O2 -152.9(4) .
C2 C1 C7 O1 -155.2(4) .
C6 C1 C7 O1 26.5(5) .
O7 Zn1 C7 O2 -179.6(2) 2_666
O1 Zn1 C7 O2 -173.9(4) .
N2 Zn1 C7 O2 -7.0(3) .
O1W Zn1 C7 O2 89.5(2) .
N1 Zn1 C7 O2 -86.7(2) .
O7 Zn1 C7 O1 -5.7(3) 2_666
N2 Zn1 C7 O1 166.9(2) .
O1W Zn1 C7 O1 -96.6(3) .
N1 Zn1 C7 O1 87.1(3) .
O2 Zn1 C7 O1 173.9(4) .
Zn2 O3 C8 O4 0.1(7) .
Zn2 O3 C8 C3 178.0(3) .
C4 C3 C8 O4 7.3(6) .
C2 C3 C8 O4 -173.7(4) .
C4 C3 C8 O3 -170.8(4) .
C2 C3 C8 O3 8.2(6) .
C6 C5 C9 C10 129.0(5) .
C4 C5 C9 C10 -50.9(6) .
C6 C5 C9 C11 3.4(7) .
C4 C5 C9 C11 -176.5(5) .
C6 C5 C9 C12 -114.1(5) .
C4 C5 C9 C12 66.0(6) .
C18 C13 C14 C15 -0.9(6) .
C19 C13 C14 C15 176.5(3) .
C13 C14 C15 C16 1.8(6) .
C13 C14 C15 C20 -178.2(3) .
C14 C15 C16 C17 -1.8(6) .
C20 C15 C16 C17 178.1(4) .
C15 C16 C17 C18 0.9(6) .
C15 C16 C17 C21 179.8(4) .
C14 C13 C18 C17 0.0(6) .
C19 C13 C18 C17 -177.3(4) .
C16 C17 C18 C13 -0.1(6) .
C21 C17 C18 C13 -178.9(4) .
Zn1 O7 C19 O8 24.9(6) 2_666
Zn1 O7 C19 C13 -154.0(3) 2_666
C14 C13 C19 O8 -148.7(4) .
C18 C13 C19 O8 28.6(6) .
C14 C13 C19 O7 30.3(5) .
C18 C13 C19 O7 -152.4(4) .
Zn2 O5 C20 O6 2.5(5) .
Zn2 O5 C20 C15 -177.1(3) .
C14 C15 C20 O6 -167.4(4) .
C16 C15 C20 O6 12.7(6) .
C14 C15 C20 O5 12.2(6) .
C16 C15 C20 O5 -167.7(4) .
C16 C17 C21 C22' -169.0(19) .
C18 C17 C21 C22' 10(2) .
C16 C17 C21 C24 -1.3(9) .
C18 C17 C21 C24 177.6(7) .
C16 C17 C21 C23 128.4(7) .
C18 C17 C21 C23 -52.8(8) .
C16 C17 C21 C22 -118.2(6) .
C18 C17 C21 C22 60.7(7) .
C16 C17 C21 C24' 59.9(16) .
C18 C17 C21 C24' -121.3(15) .
C16 C17 C21 C23' -43.4(19) .
C18 C17 C21 C23' 135.4(18) .
C29 N1 C25 C26 -0.1(7) .
Zn1 N1 C25 C26 -175.9(4) .
N1 C25 C26 C27 -1.7(8) .
C25 C26 C27 C28 1.2(9) .
C26 C27 C28 C29 1.0(8) .
C25 N1 C29 C28 2.5(6) .
Zn1 N1 C29 C28 178.6(3) .
C25 N1 C29 C30 -174.9(4) .
Zn1 N1 C29 C30 1.2(4) .
C27 C28 C29 N1 -2.9(7) .
C27 C28 C29 C30 174.3(4) .
C34 N2 C30 C31 -1.2(6) .
Zn1 N2 C30 C31 179.5(3) .
C34 N2 C30 C29 177.2(4) .
Zn1 N2 C30 C29 -2.2(4) .
N1 C29 C30 N2 0.6(5) .
C28 C29 C30 N2 -176.7(4) .
N1 C29 C30 C31 178.9(4) .
C28 C29 C30 C31 1.6(6) .
N2 C30 C31 C32 1.1(7) .
C29 C30 C31 C32 -177.1(4) .
C30 C31 C32 C33 0.2(8) .
C31 C32 C33 C34 -1.3(8) .
C30 N2 C34 C33 0.0(7) .
Zn1 N2 C34 C33 179.2(4) .
C32 C33 C34 N2 1.3(8) .
C39 N3 C35 C36 -0.4(7) .
Zn2 N3 C35 C36 -173.4(4) .
N3 C35 C36 C37 1.4(9) .
C35 C36 C37 C38 -0.6(9) .
C36 C37 C38 C39 -1.0(9) .
C35 N3 C39 C38 -1.2(7) .
Zn2 N3 C39 C38 172.4(3) .
C35 N3 C39 C40 178.1(4) .
Zn2 N3 C39 C40 -8.3(5) .
C37 C38 C39 N3 2.0(8) .
C37 C38 C39 C40 -177.3(5) .
C44 N4 C40 C41 -0.4(6) .
Zn2 N4 C40 C41 -175.4(3) .
C44 N4 C40 C39 179.4(4) .
Zn2 N4 C40 C39 4.4(5) .
N3 C39 C40 N4 2.7(5) .
C38 C39 C40 N4 -178.0(4) .
N3 C39 C40 C41 -177.5(4) .
C38 C39 C40 C41 1.8(7) .
N4 C40 C41 C42 -0.2(7) .
C39 C40 C41 C42 180.0(4) .
C40 C41 C42 C43 0.7(8) .
C41 C42 C43 C44 -0.6(9) .
C40 N4 C44 C43 0.5(7) .
Zn2 N4 C44 C43 175.1(4) .
C42 C43 C44 N4 0.0(9) .
